data_7248396
loop_
_publ_author_name
'Hannachi, Anissa'
'El Bakri, Youness'
'Saravanan, Kandasamy'
'G\'omez-Garc\'ia, Carlos J.'
'Abuelizz, Hatem A.'
'Al-Salahi, Rashad'
'Smirani, Wajda'

_publ_section_title
;
 Metamagnetism and canted antiferromagnetic ordering in two monomeric CoII
 complexes with 1-(2-pyrimidyl)piperazine. Hirshfeld surface analysis and
 theoretical studies
;
_journal_issue 16
_journal_name_full 'RSC Advances'
_journal_page_first 11557
_journal_page_last 11569
_journal_paper_doi 10.1039/D4RA00716F
_journal_volume 14
_journal_year 2024
_chemical_formula_moiety 'C4 Co N4 S4, C8 H14 N4, H2 O'
_chemical_formula_sum 'C12 H16 Co N8 O S4'
_chemical_formula_weight 475.50
_space_group_crystal_system orthorhombic
_space_group_IT_number 33
_space_group_name_Hall 'P 2c -2n'
_space_group_name_H-M_alt 'P n a 21'
_atom_sites_solution_hydrogens mixed
_audit_block_doi 10.5517/ccdc.csd.cc20vqwh
_audit_creation_method SHELXL-2016/6
_audit_update_record
;
2018-10-11 deposited with the CCDC.	2024-03-25 downloaded from the CCDC.
;
_cell_angle_alpha 90
_cell_angle_beta 90
_cell_angle_gamma 90
_cell_formula_units_Z 8
_cell_length_a 16.4142(3)
_cell_length_b 16.5691(4)
_cell_length_c 15.1392(4)
_cell_measurement_reflns_used 5372
_cell_measurement_temperature 170(2)
_cell_measurement_theta_max 27.878
_cell_measurement_theta_min 0.407
_cell_volume 4117.39(17)
_computing_cell_refinement 'DENZO-SMN (Otwinowski & Minor, 1997)'
_computing_data_collection 'Collect (Bruker, 2008)'
_computing_data_reduction DENZO-SMN
_computing_molecular_graphics SHELXL-2016/6
_computing_publication_material SHELXL-2016/6
_computing_structure_refinement 'SHELXL-2016/6 (Sheldrick, 2016)'
_computing_structure_solution 'ShelXT (Sheldrick, 2015)'
_diffrn_ambient_temperature 170(2)
_diffrn_detector_area_resol_mean 9
_diffrn_measured_fraction_theta_full 0.999
_diffrn_measured_fraction_theta_max 0.997
_diffrn_measurement_device_type 'Bruker-Nonius KappaCCD with APEX II'
_diffrn_measurement_method '\f and \w scans'
_diffrn_radiation_type MoK\a
_diffrn_radiation_wavelength 0.71073
_diffrn_reflns_av_R_equivalents 0.0571
_diffrn_reflns_av_unetI/netI 0.0749
_diffrn_reflns_Laue_measured_fraction_full 0.999
_diffrn_reflns_Laue_measured_fraction_max 0.997
_diffrn_reflns_limit_h_max 21
_diffrn_reflns_limit_h_min -21
_diffrn_reflns_limit_k_max 22
_diffrn_reflns_limit_k_min -22
_diffrn_reflns_limit_l_max 20
_diffrn_reflns_limit_l_min -18
_diffrn_reflns_number 31443
_diffrn_reflns_point_group_measured_fraction_full 0.999
_diffrn_reflns_point_group_measured_fraction_max 0.997
_diffrn_reflns_theta_full 25.242
_diffrn_reflns_theta_max 28.357
_diffrn_reflns_theta_min 1.746
_diffrn_source 'fine-focus sealed tube'
_exptl_absorpt_coefficient_mu 1.258
_exptl_absorpt_correction_T_max 0.7457
_exptl_absorpt_correction_T_min 0.5999
_exptl_absorpt_correction_type multi-scan
_exptl_absorpt_process_details 'Sadabs (Bruker, 2012)'
_exptl_crystal_colour violet
_exptl_crystal_density_diffrn 1.534
_exptl_crystal_description prism
_exptl_crystal_F_000 1944
_exptl_crystal_size_max 0.180
_exptl_crystal_size_mid 0.160
_exptl_crystal_size_min 0.120
_refine_diff_density_max 0.474
_refine_diff_density_min -0.402
_refine_diff_density_rms 0.080
_refine_ls_abs_structure_details
;
 Refined as an inversion twin.
;
_refine_ls_abs_structure_Flack 0.073(19)
_refine_ls_extinction_method none
_refine_ls_goodness_of_fit_ref 1.030
_refine_ls_hydrogen_treatment mixed
_refine_ls_matrix_type full
_refine_ls_number_parameters 500
_refine_ls_number_reflns 9334
_refine_ls_number_restraints 13
_refine_ls_restrained_S_all 1.030
_refine_ls_R_factor_all 0.0796
_refine_ls_R_factor_gt 0.0493
_refine_ls_shift/su_max 0.000
_refine_ls_shift/su_mean 0.000
_refine_ls_structure_factor_coef Fsqd
_refine_ls_weighting_details 'w=1/[\s^2^(Fo^2^)+3.4804P] where P=(Fo^2^+2Fc^2^)/3'
_refine_ls_weighting_scheme calc
_refine_ls_wR_factor_gt 0.0778
_refine_ls_wR_factor_ref 0.0859
_reflns_Friedel_coverage 0.928
_reflns_Friedel_fraction_full 0.999
_reflns_Friedel_fraction_max 0.997
_reflns_number_gt 6841
_reflns_number_total 9334
_reflns_threshold_expression 'I > 2\s(I)'
_cod_data_source_file d4ra00716f2.cif
_cod_data_source_block shelx_CCDC1
_cod_database_code 7248396
_shelx_shelxl_version_number 2016/6
_shelx_space_group_comment
;
The symmetry employed for this shelxl refinement is uniquely defined
by the following loop, which should always be used as a source of
symmetry information in preference to the above space-group names.
They are only intended as comments.
;
_shelx_estimated_absorpt_t_min 0.805
_shelx_estimated_absorpt_t_max 0.864

loop_
_space_group_symop_operation_xyz
'x, y, z'
'-x, -y, z+1/2'
'x+1/2, -y+1/2, z'
'-x+1/2, y+1/2, z+1/2'

loop_
_atom_site_label
_atom_site_type_symbol
_atom_site_fract_x
_atom_site_fract_y
_atom_site_fract_z
_atom_site_U_iso_or_equiv
_atom_site_adp_type
_atom_site_occupancy
_atom_site_site_symmetry_order
_atom_site_calc_flag
_atom_site_refinement_flags_posn
_atom_site_refinement_flags_adp
_atom_site_refinement_flags_occupancy
_atom_site_disorder_assembly
_atom_site_disorder_group
Co1 Co 0.62506(4) 0.79964(4) 0.44170(6) 0.02854(17) Uani 1 1 d . . . . .
S1 S 0.48752(10) 0.94463(11) 0.66661(13) 0.0492(5) Uani 1 1 d . . . . .
S2 S 0.53768(10) 0.80052(10) 0.14569(11) 0.0440(4) Uani 1 1 d . . . . .
S3 S 0.90558(8) 0.78673(9) 0.39255(11) 0.0336(3) Uani 1 1 d . . . . .
S4 S 0.59631(12) 0.51920(11) 0.50131(16) 0.0624(6) Uani 1 1 d . . . . .
N13 N 0.5691(3) 0.8600(3) 0.5346(3) 0.0337(12) Uani 1 1 d . . . . .
N15 N 0.5803(3) 0.8193(3) 0.3237(3) 0.0322(12) Uani 1 1 d . . . . .
N17 N 0.7429(3) 0.8172(3) 0.4374(4) 0.0341(11) Uani 1 1 d . . . . .
N19 N 0.6108(3) 0.6839(3) 0.4641(4) 0.0403(15) Uani 1 1 d . . . . .
C14 C 0.5361(3) 0.8959(3) 0.5895(4) 0.0266(12) Uani 1 1 d . . . . .
C16 C 0.5626(3) 0.8126(3) 0.2496(4) 0.0290(13) Uani 1 1 d . . . . .
C18 C 0.8107(3) 0.8055(3) 0.4191(4) 0.0284(13) Uani 1 1 d . . . . .
C20 C 0.6044(3) 0.6149(4) 0.4783(5) 0.0399(16) Uani 1 1 d . . . . .
Co1A Co 0.60991(4) 0.29417(5) 0.43995(7) 0.03165(18) Uani 1 1 d . . . . .
S1A S 0.32424(7) 0.29050(9) 0.43609(13) 0.0370(3) Uani 1 1 d . . . . .
S2A S 0.79872(8) 0.38706(9) 0.23237(10) 0.0339(3) Uani 1 1 d . . . . .
S3A S 0.73559(11) 0.36269(10) 0.71022(12) 0.0478(5) Uani 1 1 d . . . . .
S4A S 0.63311(9) 0.01452(10) 0.38302(14) 0.0454(4) Uani 1 1 d . . . . .
N13A N 0.4926(2) 0.3129(3) 0.4422(4) 0.0385(11) Uani 1 1 d . . . . .
N15A N 0.6693(3) 0.3487(3) 0.3447(4) 0.0376(13) Uani 1 1 d . . . . .
N17A N 0.6576(3) 0.3244(3) 0.5528(4) 0.0375(13) Uani 1 1 d . . . . .
N19A N 0.6220(3) 0.1781(3) 0.4211(4) 0.0433(16) Uani 1 1 d . . . . .
C14A C 0.4229(3) 0.3029(3) 0.4401(4) 0.0273(11) Uani 1 1 d . . . . .
C16A C 0.7230(3) 0.3648(3) 0.2985(4) 0.0294(13) Uani 1 1 d . . . . .
C18A C 0.6885(3) 0.3404(3) 0.6181(4) 0.0303(13) Uani 1 1 d . . . . .
C20A C 0.6265(3) 0.1110(4) 0.4058(4) 0.0326(15) Uani 1 1 d . . . . .
N4 N 0.8262(3) 0.5297(3) 0.4986(3) 0.0261(10) Uani 1 1 d . . . . .
N1 N 0.9344(3) 0.4594(3) 0.3750(3) 0.0265(10) Uani 1 1 d D . . . .
H1A H 0.901(3) 0.432(3) 0.339(3) 0.032 Uiso 1 1 d D U . . .
H1B H 0.9879(17) 0.453(3) 0.361(4) 0.032 Uiso 1 1 d D U . . .
N8 N 0.7976(3) 0.6555(3) 0.5553(3) 0.0289(11) Uani 1 1 d . . . . .
N12 N 0.7768(3) 0.5411(3) 0.6430(3) 0.0273(11) Uani 1 1 d D . . . .
H12 H 0.774(3) 0.4881(16) 0.651(4) 0.033 Uiso 1 1 d D U . . .
C2 C 0.9252(3) 0.4245(3) 0.4649(4) 0.0266(13) Uani 1 1 d . . . . .
H2A H 0.967478 0.447140 0.504342 0.032 Uiso 1 1 calc R U . . .
H2B H 0.933004 0.365314 0.462078 0.032 Uiso 1 1 calc R U . . .
C3 C 0.8416(3) 0.4429(3) 0.5022(4) 0.0287(13) Uani 1 1 d . . . . .
H3A H 0.799523 0.413978 0.467728 0.034 Uiso 1 1 calc R U . . .
H3B H 0.838507 0.424128 0.564216 0.034 Uiso 1 1 calc R U . . .
C5 C 0.8339(3) 0.5638(3) 0.4102(4) 0.0290(13) Uani 1 1 d . . . . .
H5A H 0.824420 0.622723 0.412678 0.035 Uiso 1 1 calc R U . . .
H5B H 0.791977 0.539788 0.371121 0.035 Uiso 1 1 calc R U . . .
C6 C 0.9174(3) 0.5474(3) 0.3725(4) 0.0296(13) Uani 1 1 d . . . . .
H6A H 0.919999 0.567053 0.310841 0.036 Uiso 1 1 calc R U . . .
H6B H 0.958958 0.576706 0.407422 0.036 Uiso 1 1 calc R U . . .
C7 C 0.8005(3) 0.5753(3) 0.5662(4) 0.0245(12) Uani 1 1 d . . . . .
C9 C 0.7740(3) 0.6992(4) 0.6234(4) 0.0345(14) Uani 1 1 d . . . . .
H9 H 0.772041 0.756163 0.616270 0.041 Uiso 1 1 calc R U . . .
C10 C 0.7516(4) 0.6675(3) 0.7050(4) 0.0365(14) Uani 1 1 d . . . . .
H10 H 0.736243 0.701287 0.752897 0.044 Uiso 1 1 calc R U . . .
C11 C 0.7530(3) 0.5867(3) 0.7126(4) 0.0313(13) Uani 1 1 d . . . . .
H11 H 0.737295 0.561725 0.766470 0.038 Uiso 1 1 calc R U . . .
N4A N 0.8969(3) 0.0038(3) 0.6469(4) 0.0367(12) Uani 1 1 d . . . . .
N1A N 0.7886(3) 0.1378(3) 0.6397(4) 0.0402(13) Uani 1 1 d D . . . .
H1C H 0.811(4) 0.171(3) 0.599(3) 0.048 Uiso 1 1 d D U . . .
H1D H 0.740(2) 0.159(3) 0.655(4) 0.048 Uiso 1 1 d D U . . .
N8A N 0.9179(3) -0.1298(3) 0.6106(3) 0.0350(12) Uani 1 1 d . . . . .
N12A N 0.9973(3) -0.0694(3) 0.7217(3) 0.0302(11) Uani 1 1 d D . . . .
H12A H 1.009(3) -0.032(3) 0.760(3) 0.036 Uiso 1 1 d D U . . .
C2A C 0.8428(4) 0.1252(4) 0.7162(5) 0.0429(16) Uani 1 1 d . . . . .
H2C H 0.813809 0.093732 0.762061 0.051 Uiso 1 1 calc R U . . .
H2D H 0.857959 0.178064 0.741919 0.051 Uiso 1 1 calc R U . . .
C3A C 0.9188(4) 0.0805(3) 0.6880(5) 0.0465(18) Uani 1 1 d . . . . .
H3C H 0.949961 0.113849 0.645479 0.056 Uiso 1 1 calc R U . . .
H3D H 0.953851 0.070494 0.740077 0.056 Uiso 1 1 calc R U . . .
C5A C 0.8422(4) 0.0132(4) 0.5717(4) 0.0440(16) Uani 1 1 d . . . . .
H5C H 0.826545 -0.040764 0.549287 0.053 Uiso 1 1 calc R U . . .
H5D H 0.870927 0.042086 0.523717 0.053 Uiso 1 1 calc R U . . .
C6A C 0.7669(4) 0.0592(3) 0.5965(5) 0.0426(16) Uani 1 1 d . . . . .
H6C H 0.733561 0.026407 0.637589 0.051 Uiso 1 1 calc R U . . .
H6D H 0.733961 0.069668 0.542915 0.051 Uiso 1 1 calc R U . . .
C7A C 0.9378(3) -0.0653(3) 0.6598(4) 0.0300(13) Uani 1 1 d . . . . .
C9A C 0.9598(3) -0.1970(3) 0.6235(4) 0.0350(15) Uani 1 1 d . . . . .
H9A H 0.946376 -0.242888 0.588826 0.042 Uiso 1 1 calc R U . . .
C10A C 1.0223(3) -0.2042(4) 0.6846(4) 0.0380(15) Uani 1 1 d . . . . .
H10A H 1.051967 -0.253077 0.691186 0.046 Uiso 1 1 calc R U . . .
C11A C 1.0389(3) -0.1385(4) 0.7346(4) 0.0337(14) Uani 1 1 d . . . . .
H11A H 1.079978 -0.141038 0.778727 0.040 Uiso 1 1 calc R U . . .
O1 O 0.6461(3) 0.1729(2) 0.7191(3) 0.0386(10) Uani 1 1 d D . . . .
H1O H 0.642(4) 0.207(3) 0.759(3) 0.058 Uiso 1 1 d D U . . .
H1P H 0.605(3) 0.172(4) 0.687(4) 0.058 Uiso 1 1 d D U . . .
O2 O 1.0545(3) 0.0225(3) 0.8540(4) 0.0627(14) Uani 1 1 d D . . . .
H2O H 1.073(5) 0.0701(18) 0.850(5) 0.094 Uiso 1 1 d D U . . .
H2P H 1.019(4) 0.020(5) 0.895(4) 0.094 Uiso 1 1 d D U . . .

loop_
_atom_site_aniso_label
_atom_site_aniso_U_11
_atom_site_aniso_U_22
_atom_site_aniso_U_33
_atom_site_aniso_U_23
_atom_site_aniso_U_13
_atom_site_aniso_U_12
Co1 0.0255(3) 0.0346(4) 0.0255(4) 0.0011(4) 0.0021(4) 0.0025(3)
S1 0.0466(10) 0.0719(12) 0.0290(9) -0.0159(9) -0.0092(8) 0.0266(8)
S2 0.0540(10) 0.0525(10) 0.0256(9) 0.0036(8) -0.0050(7) -0.0046(8)
S3 0.0240(7) 0.0406(8) 0.0362(9) 0.0007(7) -0.0003(6) 0.0004(6)
S4 0.0636(12) 0.0337(9) 0.0900(17) 0.0019(11) 0.0005(12) 0.0028(9)
N13 0.033(3) 0.038(3) 0.030(3) 0.001(2) 0.002(2) -0.001(2)
N15 0.030(3) 0.042(3) 0.024(3) -0.002(2) 0.003(2) 0.003(2)
N17 0.034(2) 0.038(3) 0.030(3) 0.003(3) 0.000(3) 0.000(2)
N19 0.034(3) 0.041(3) 0.046(4) 0.005(3) -0.002(2) -0.001(2)
C14 0.029(3) 0.031(3) 0.020(3) 0.002(3) -0.007(3) 0.000(2)
C16 0.026(3) 0.025(3) 0.036(4) 0.000(3) 0.008(3) 0.002(2)
C18 0.034(3) 0.028(3) 0.024(4) 0.002(2) -0.004(2) -0.003(2)
C20 0.027(3) 0.049(4) 0.043(4) -0.010(3) -0.001(3) 0.001(3)
Co1A 0.0205(3) 0.0401(4) 0.0344(4) 0.0019(4) 0.0004(4) -0.0023(3)
S1A 0.0222(6) 0.0543(9) 0.0346(9) -0.0082(9) -0.0002(8) -0.0040(6)
S2A 0.0330(8) 0.0393(8) 0.0294(9) 0.0006(7) 0.0030(7) -0.0111(6)
S3A 0.0556(10) 0.0560(10) 0.0317(10) 0.0148(8) -0.0084(8) -0.0252(8)
S4A 0.0387(8) 0.0358(8) 0.0616(13) 0.0071(9) 0.0054(8) -0.0023(7)
N13A 0.025(2) 0.053(3) 0.038(3) 0.004(3) 0.002(3) 0.000(2)
N15A 0.027(3) 0.045(3) 0.041(3) -0.001(3) 0.003(3) 0.000(2)
N17A 0.035(3) 0.040(3) 0.038(4) 0.008(3) -0.006(3) -0.006(2)
N19A 0.029(3) 0.047(3) 0.054(5) 0.000(3) 0.006(2) -0.004(2)
C14A 0.028(2) 0.033(3) 0.020(3) 0.002(3) -0.003(3) 0.005(2)
C16A 0.027(3) 0.028(3) 0.033(4) -0.001(3) -0.010(3) 0.003(2)
C18A 0.030(3) 0.032(3) 0.029(4) 0.010(3) 0.005(3) -0.005(3)
C20A 0.017(3) 0.044(4) 0.037(4) 0.008(3) -0.003(2) -0.010(2)
N4 0.033(2) 0.027(3) 0.019(3) 0.001(2) 0.002(2) 0.0027(19)
N1 0.023(2) 0.031(3) 0.025(3) 0.000(2) 0.000(2) -0.001(2)
N8 0.034(3) 0.025(2) 0.028(3) -0.001(2) 0.005(2) 0.004(2)
N12 0.029(2) 0.026(2) 0.026(3) -0.003(2) 0.001(2) -0.002(2)
C2 0.027(3) 0.026(3) 0.026(4) 0.004(2) 0.001(2) 0.005(2)
C3 0.033(3) 0.023(3) 0.030(3) 0.004(2) 0.005(3) -0.003(2)
C5 0.043(3) 0.026(3) 0.018(3) 0.003(2) 0.002(2) 0.004(2)
C6 0.035(3) 0.029(3) 0.025(3) 0.002(3) 0.000(3) -0.005(2)
C7 0.020(3) 0.032(3) 0.022(3) 0.004(2) 0.001(2) -0.001(2)
C9 0.038(3) 0.029(3) 0.036(4) -0.004(3) 0.002(3) 0.002(3)
C10 0.036(3) 0.042(3) 0.032(4) -0.009(3) 0.006(3) 0.002(3)
C11 0.029(3) 0.042(3) 0.023(4) 0.000(3) 0.003(3) 0.002(3)
N4A 0.041(3) 0.027(2) 0.042(4) -0.005(2) -0.005(2) 0.004(2)
N1A 0.041(3) 0.033(3) 0.047(4) 0.013(3) 0.015(3) 0.009(2)
N8A 0.036(3) 0.029(3) 0.040(3) -0.008(2) -0.005(2) 0.007(2)
N12A 0.033(2) 0.030(3) 0.028(3) -0.003(2) -0.001(2) -0.001(2)
C2A 0.049(4) 0.030(3) 0.050(5) -0.002(3) 0.000(3) 0.002(3)
C3A 0.045(4) 0.028(3) 0.066(6) -0.006(3) -0.012(3) 0.001(3)
C5A 0.058(4) 0.038(3) 0.036(4) 0.000(3) -0.008(3) 0.015(3)
C6A 0.053(4) 0.031(4) 0.044(4) 0.004(3) -0.007(3) 0.005(3)
C7A 0.028(3) 0.033(3) 0.029(3) 0.000(3) 0.003(3) -0.002(2)
C9A 0.041(3) 0.030(3) 0.034(4) -0.007(3) -0.005(3) 0.004(3)
C10A 0.043(3) 0.035(3) 0.037(4) 0.001(3) -0.003(3) 0.009(3)
C11A 0.029(3) 0.046(4) 0.026(3) 0.007(3) -0.001(3) 0.007(3)
O1 0.040(2) 0.036(2) 0.040(3) 0.000(2) 0.005(2) 0.001(2)
O2 0.084(4) 0.047(3) 0.057(4) -0.013(3) -0.021(3) -0.008(3)

loop_
_atom_type_symbol
_atom_type_description
_atom_type_scat_dispersion_real
_atom_type_scat_dispersion_imag
_atom_type_scat_source
C C 0.0033 0.0016 'International Tables Vol C Tables 4.2.6.8 and 6.1.1.4'
H H 0.0000 0.0000 'International Tables Vol C Tables 4.2.6.8 and 6.1.1.4'
N N 0.0061 0.0033 'International Tables Vol C Tables 4.2.6.8 and 6.1.1.4'
O O 0.0106 0.0060 'International Tables Vol C Tables 4.2.6.8 and 6.1.1.4'
S S 0.1246 0.1234 'International Tables Vol C Tables 4.2.6.8 and 6.1.1.4'
Co Co 0.3494 0.9721 'International Tables Vol C Tables 4.2.6.8 and 6.1.1.4'

loop_
_citation_id
_citation_doi
_citation_year
1 10.1016/j.poly.2018.12.039 2018

loop_
_geom_angle_atom_site_label_1
_geom_angle_atom_site_label_2
_geom_angle_atom_site_label_3
_geom_angle
_geom_angle_site_symmetry_1
_geom_angle_site_symmetry_3
_geom_angle_publ_flag
N13 Co1 N17 114.3(2) . . ?
N13 Co1 N15 113.2(2) . . ?
N17 Co1 N15 108.4(2) . . ?
N13 Co1 N19 108.7(2) . . ?
N17 Co1 N19 105.59(19) . . ?
N15 Co1 N19 106.0(2) . . ?
C14 N13 Co1 179.8(6) . . ?
C16 N15 Co1 163.0(5) . . ?
C18 N17 Co1 158.2(5) . . ?
C20 N19 Co1 178.2(5) . . ?
N13 C14 S1 178.4(5) . . ?
N15 C16 S2 178.5(5) . . ?
N17 C18 S3 178.6(5) . . ?
N19 C20 S4 178.2(6) . . ?
N17A Co1A N13A 109.9(2) . . ?
N17A Co1A N19A 109.9(2) . . ?
N13A Co1A N19A 105.01(19) . . ?
N17A Co1A N15A 109.1(2) . . ?
N13A Co1A N15A 115.5(2) . . ?
N19A Co1A N15A 107.2(2) . . ?
C14A N13A Co1A 162.5(5) . . ?
C16A N15A Co1A 158.4(5) . . ?
C18A N17A Co1A 177.1(5) . . ?
C20A N19A Co1A 176.0(6) . . ?
N13A C14A S1A 178.9(6) . . ?
N15A C16A S2A 179.5(6) . . ?
N17A C18A S3A 178.2(6) . . ?
N19A C20A S4A 179.6(7) . . ?
C7 N4 C5 120.7(4) . . ?
C7 N4 C3 125.5(5) . . ?
C5 N4 C3 113.6(4) . . ?
C6 N1 C2 112.7(4) . . ?
C6 N1 H1A 112(3) . . ?
C2 N1 H1A 108(4) . . ?
C6 N1 H1B 107(3) . . ?
C2 N1 H1B 105(4) . . ?
H1A N1 H1B 112(5) . . ?
C9 N8 C7 117.3(5) . . ?
C7 N12 C11 121.2(5) . . ?
C7 N12 H12 123(4) . . ?
C11 N12 H12 115(4) . . ?
N1 C2 C3 110.8(4) . . ?
N1 C2 H2A 109.5 . . ?
C3 C2 H2A 109.5 . . ?
N1 C2 H2B 109.5 . . ?
C3 C2 H2B 109.5 . . ?
H2A C2 H2B 108.1 . . ?
N4 C3 C2 109.9(4) . . ?
N4 C3 H3A 109.7 . . ?
C2 C3 H3A 109.7 . . ?
N4 C3 H3B 109.7 . . ?
C2 C3 H3B 109.7 . . ?
H3A C3 H3B 108.2 . . ?
N4 C5 C6 110.8(5) . . ?
N4 C5 H5A 109.5 . . ?
C6 C5 H5A 109.5 . . ?
N4 C5 H5B 109.5 . . ?
C6 C5 H5B 109.5 . . ?
H5A C5 H5B 108.1 . . ?
N1 C6 C5 109.7(4) . . ?
N1 C6 H6A 109.7 . . ?
C5 C6 H6A 109.7 . . ?
N1 C6 H6B 109.7 . . ?
C5 C6 H6B 109.7 . . ?
H6A C6 H6B 108.2 . . ?
N4 C7 N8 118.4(5) . . ?
N4 C7 N12 120.8(5) . . ?
N8 C7 N12 120.8(5) . . ?
N8 C9 C10 124.4(6) . . ?
N8 C9 H9 117.8 . . ?
C10 C9 H9 117.8 . . ?
C11 C10 C9 116.6(6) . . ?
C11 C10 H10 121.7 . . ?
C9 C10 H10 121.7 . . ?
C10 C11 N12 119.6(5) . . ?
C10 C11 H11 120.2 . . ?
N12 C11 H11 120.2 . . ?
C7A N4A C5A 120.8(5) . . ?
C7A N4A C3A 123.9(5) . . ?
C5A N4A C3A 113.0(5) . . ?
C2A N1A C6A 111.2(5) . . ?
C2A N1A H1C 112(4) . . ?
C6A N1A H1C 109(4) . . ?
C2A N1A H1D 113(4) . . ?
C6A N1A H1D 104(4) . . ?
H1C N1A H1D 108(6) . . ?
C9A N8A C7A 117.5(5) . . ?
C11A N12A C7A 120.5(5) . . ?
C11A N12A H12A 113(4) . . ?
C7A N12A H12A 126(4) . . ?
N1A C2A C3A 110.2(6) . . ?
N1A C2A H2C 109.6 . . ?
C3A C2A H2C 109.6 . . ?
N1A C2A H2D 109.6 . . ?
C3A C2A H2D 109.6 . . ?
H2C C2A H2D 108.1 . . ?
N4A C3A C2A 110.1(5) . . ?
N4A C3A H3C 109.7 . . ?
C2A C3A H3C 109.7 . . ?
N4A C3A H3D 109.7 . . ?
C2A C3A H3D 109.7 . . ?
H3C C3A H3D 108.2 . . ?
N4A C5A C6A 111.5(5) . . ?
N4A C5A H5C 109.3 . . ?
C6A C5A H5C 109.3 . . ?
N4A C5A H5D 109.3 . . ?
C6A C5A H5D 109.3 . . ?
H5C C5A H5D 108.0 . . ?
C5A C6A N1A 110.8(5) . . ?
C5A C6A H6C 109.5 . . ?
N1A C6A H6C 109.5 . . ?
C5A C6A H6D 109.5 . . ?
N1A C6A H6D 109.5 . . ?
H6C C6A H6D 108.1 . . ?
N8A C7A N4A 118.5(5) . . ?
N8A C7A N12A 121.3(5) . . ?
N4A C7A N12A 120.2(5) . . ?
N8A C9A C10A 123.8(6) . . ?
N8A C9A H9A 118.1 . . ?
C10A C9A H9A 118.1 . . ?
C11A C10A C9A 116.9(5) . . ?
C11A C10A H10A 121.5 . . ?
C9A C10A H10A 121.5 . . ?
N12A C11A C10A 120.0(5) . . ?
N12A C11A H11A 120.0 . . ?
C10A C11A H11A 120.0 . . ?
H1O O1 H1P 112(7) . . ?
H2O O2 H2P 110(8) . . ?

loop_
_geom_bond_atom_site_label_1
_geom_bond_atom_site_label_2
_geom_bond_distance
_geom_bond_site_symmetry_2
_geom_bond_publ_flag
Co1 N13 1.955(5) . ?
Co1 N17 1.958(4) . ?
Co1 N15 1.959(5) . ?
Co1 N19 1.961(5) . ?
S1 C14 1.628(6) . ?
S2 C16 1.638(7) . ?
S3 C18 1.638(6) . ?
S4 C20 1.630(7) . ?
N13 C14 1.157(7) . ?
N15 C16 1.164(7) . ?
N17 C18 1.163(6) . ?
N19 C20 1.167(7) . ?
Co1A N17A 1.944(6) . ?
Co1A N13A 1.951(4) . ?
Co1A N19A 1.955(6) . ?
Co1A N15A 1.961(5) . ?
S1A C14A 1.633(5) . ?
S2A C16A 1.638(6) . ?
S3A C18A 1.637(7) . ?
S4A C20A 1.639(7) . ?
N13A C14A 1.156(6) . ?
N15A C16A 1.157(7) . ?
N17A C18A 1.142(7) . ?
N19A C20A 1.138(7) . ?
N4 C7 1.339(7) . ?
N4 C5 1.458(7) . ?
N4 C3 1.461(6) . ?
N1 C6 1.485(7) . ?
N1 C2 1.486(7) . ?
N1 H1A 0.89(2) . ?
N1 H1B 0.91(2) . ?
N8 C9 1.318(7) . ?
N8 C7 1.341(6) . ?
N12 C7 1.351(7) . ?
N12 C11 1.355(7) . ?
N12 H12 0.89(2) . ?
C2 C3 1.515(7) . ?
C2 H2A 0.9900 . ?
C2 H2B 0.9900 . ?
C3 H3A 0.9900 . ?
C3 H3B 0.9900 . ?
C5 C6 1.509(7) . ?
C5 H5A 0.9900 . ?
C5 H5B 0.9900 . ?
C6 H6A 0.9900 . ?
C6 H6B 0.9900 . ?
C9 C10 1.392(8) . ?
C9 H9 0.9500 . ?
C10 C11 1.344(8) . ?
C10 H10 0.9500 . ?
C11 H11 0.9500 . ?
N4A C7A 1.342(6) . ?
N4A C5A 1.459(8) . ?
N4A C3A 1.460(7) . ?
N1A C2A 1.476(8) . ?
N1A C6A 1.501(8) . ?
N1A H1C 0.91(3) . ?
N1A H1D 0.90(3) . ?
N8A C9A 1.322(7) . ?
N8A C7A 1.342(7) . ?
N12A C11A 1.347(7) . ?
N12A C7A 1.355(7) . ?
N12A H12A 0.87(3) . ?
C2A C3A 1.514(8) . ?
C2A H2C 0.9900 . ?
C2A H2D 0.9900 . ?
C3A H3C 0.9900 . ?
C3A H3D 0.9900 . ?
C5A C6A 1.500(8) . ?
C5A H5C 0.9900 . ?
C5A H5D 0.9900 . ?
C6A H6C 0.9900 . ?
C6A H6D 0.9900 . ?
C9A C10A 1.386(8) . ?
C9A H9A 0.9500 . ?
C10A C11A 1.355(8) . ?
C10A H10A 0.9500 . ?
C11A H11A 0.9500 . ?
O1 H1O 0.84(3) . ?
O1 H1P 0.83(3) . ?
O2 H2O 0.85(2) . ?
O2 H2P 0.85(2) . ?

loop_
_geom_hbond_atom_site_label_D
_geom_hbond_atom_site_label_H
_geom_hbond_atom_site_label_A
_geom_hbond_distance_DH
_geom_hbond_distance_HA
_geom_hbond_distance_DA
_geom_hbond_angle_DHA
_geom_hbond_site_symmetry_A
N1 H1A S2A 0.89(2) 2.45(3) 3.326(5) 167(5) .
N1 H1B S4A 0.91(2) 2.47(3) 3.292(5) 151(5) 3
N12 H12 S3A 0.89(2) 2.35(3) 3.198(5) 160(5) .
N1A H1C S1A 0.91(3) 2.55(4) 3.354(6) 148(5) 3
N1A H1D O1 0.90(3) 1.84(4) 2.694(7) 158(6) .
N12A H12A O2 0.87(3) 1.84(3) 2.685(7) 162(5) .
O1 H1O S3 0.84(3) 2.53(3) 3.342(5) 164(6) 4_645
O1 H1P S2 0.83(3) 2.47(4) 3.244(5) 156(6) 2_665
O2 H2O S3 0.85(2) 2.48(2) 3.281(5) 157(6) 2_765
O2 H2P S4 0.85(2) 2.48(2) 3.332(6) 173(8) 4_645

loop_
_geom_torsion_atom_site_label_1
_geom_torsion_atom_site_label_2
_geom_torsion_atom_site_label_3
_geom_torsion_atom_site_label_4
_geom_torsion
_geom_torsion_site_symmetry_1
_geom_torsion_site_symmetry_2
_geom_torsion_site_symmetry_3
_geom_torsion_site_symmetry_4
_geom_torsion_publ_flag
C6 N1 C2 C3 54.8(6) . . . . ?
C7 N4 C3 C2 -129.4(5) . . . . ?
C5 N4 C3 C2 56.2(6) . . . . ?
N1 C2 C3 N4 -53.6(6) . . . . ?
C7 N4 C5 C6 127.9(5) . . . . ?
C3 N4 C5 C6 -57.4(6) . . . . ?
C2 N1 C6 C5 -54.9(6) . . . . ?
N4 C5 C6 N1 54.8(6) . . . . ?
C5 N4 C7 N8 -13.0(7) . . . . ?
C3 N4 C7 N8 172.9(5) . . . . ?
C5 N4 C7 N12 165.8(5) . . . . ?
C3 N4 C7 N12 -8.3(8) . . . . ?
C9 N8 C7 N4 -178.5(5) . . . . ?
C9 N8 C7 N12 2.7(7) . . . . ?
C11 N12 C7 N4 178.1(5) . . . . ?
C11 N12 C7 N8 -3.1(8) . . . . ?
C7 N8 C9 C10 -0.4(8) . . . . ?
N8 C9 C10 C11 -1.6(9) . . . . ?
C9 C10 C11 N12 1.2(8) . . . . ?
C7 N12 C11 C10 1.0(8) . . . . ?
C6A N1A C2A C3A 57.0(7) . . . . ?
C7A N4A C3A C2A -140.2(6) . . . . ?
C5A N4A C3A C2A 56.7(7) . . . . ?
N1A C2A C3A N4A -57.2(7) . . . . ?
C7A N4A C5A C6A 141.1(6) . . . . ?
C3A N4A C5A C6A -55.2(7) . . . . ?
N4A C5A C6A N1A 53.0(7) . . . . ?
C2A N1A C6A C5A -55.0(7) . . . . ?
C9A N8A C7A N4A 179.1(5) . . . . ?
C9A N8A C7A N12A -1.6(8) . . . . ?
C5A N4A C7A N8A -10.5(8) . . . . ?
C3A N4A C7A N8A -172.3(6) . . . . ?
C5A N4A C7A N12A 170.2(6) . . . . ?
C3A N4A C7A N12A 8.3(9) . . . . ?
C11A N12A C7A N8A 1.0(8) . . . . ?
C11A N12A C7A N4A -179.6(5) . . . . ?
C7A N8A C9A C10A 0.3(9) . . . . ?
N8A C9A C10A C11A 1.5(9) . . . . ?
C7A N12A C11A C10A 0.9(9) . . . . ?
C9A C10A C11A N12A -2.1(9) . . . . ?
